data_1550666
loop_
_publ_author_name
'Kong, Xiang-Jing'
'He, Tao'
'Zhang, Yongzheng'
'Wu, Xue-Qian'
'Wang, Si-Nan'
'Xu, Ming-Ming'
'Si, Guang-Rui'
'Li, Jian-Rong Jeff'

_publ_section_title
;
 Constructing New Metal-Organic Frameworks with Complicated Ligands
 Generated from &#x201C;One-Pot&#x201D; In Situ Reactions
;
_journal_name_full 'Chemical Science'
_journal_paper_doi 10.1039/C9SC00178F
_journal_year 2019
_chemical_formula_moiety '0.06(C252 H162 Cu18 N18 O72)'
_chemical_formula_sum 'C14 H9 Cu N O4'
_chemical_formula_weight 318.76
_chemical_name_systematic
;
 ?
;
_space_group_crystal_system trigonal
_space_group_IT_number 166
_space_group_name_Hall '-R 3 2"'
_space_group_name_H-M_alt 'R -3 m'
_symmetry_space_group_name_Hall '-R 3 2"'
_symmetry_space_group_name_H-M 'R -3 m :H'
_atom_sites_solution_hydrogens geom
_audit_creation_date 2017-11-14
_audit_creation_method
;
Olex2 1.2-alpha
(compiled 2017.08.10 svn.r3458 for OlexSys, GUI svn.r5381)
;
_audit_update_record
;
2019-01-04 deposited with the CCDC.    2019-02-28 downloaded from the CCDC.
;
_cell_angle_alpha 90
_cell_angle_beta 90
_cell_angle_gamma 120
_cell_formula_units_Z 18
_cell_length_a 18.6355(7)
_cell_length_b 18.6355(7)
_cell_length_c 34.4019(12)
_cell_measurement_reflns_used 3995
_cell_measurement_temperature 173.01(10)
_cell_measurement_theta_max 74.2420
_cell_measurement_theta_min 3.7200
_cell_volume 10346.5(7)
_computing_cell_refinement 'CrysAlisPro 1.171.39.32a (Rigaku OD, 2017)'
_computing_data_collection 'CrysAlisPro 1.171.39.32a (Rigaku OD, 2017)'
_computing_data_reduction 'CrysAlisPro 1.171.39.32a (Rigaku OD, 2017)'
_computing_molecular_graphics 'Olex2 (Dolomanov et al., 2009)'
_computing_publication_material 'Olex2 (Dolomanov et al., 2009)'
_computing_structure_refinement 'ShelXL (Sheldrick, 2015)'
_diffrn_ambient_environment N~2~
_diffrn_ambient_temperature 173.01(10)
_diffrn_detector 'CCD plate'
_diffrn_detector_area_resol_mean 10.3376
_diffrn_detector_type AtlasS2
_diffrn_measured_fraction_theta_full 0.990
_diffrn_measured_fraction_theta_max 1.000
_diffrn_measurement_details
;
List of Runs (angles in degrees, time in seconds):

  # Type    Start    End  Width  t~exp~   \w     \q     \k     \f   Frames
#--------------------------------------------------------------------------
  1  \w    -70.00  20.00   1.00    3.00    --  -41.94  57.00 -90.00   90
  2  \w      6.00  36.00   1.00    3.00    --   41.94 -38.00 -60.00   30
  3  \w    145.00 175.00   1.00   10.00    --  107.13 125.00 -60.00   30
  4  \w     84.00 177.00   1.00   10.00    --  107.13  45.00 120.00   93
  5  \w     95.00 157.00   1.00   10.00    --  107.13 125.00 120.00   62
  6  \w     36.00 104.00   1.00   10.00    --  107.13 -61.00  60.00   68
;
_diffrn_measurement_device 'four-circle diffractometer'
_diffrn_measurement_device_type 'SuperNova, Dual, Cu at home/near, AtlasS2'
_diffrn_measurement_method '\w scans'
_diffrn_orient_matrix_type 'CrysAlisPro convention (1999,Acta A55,543-557)'
_diffrn_orient_matrix_UB_11 0.0066536000
_diffrn_orient_matrix_UB_12 0.0013675000
_diffrn_orient_matrix_UB_13 -0.0446060000
_diffrn_orient_matrix_UB_21 -0.0942962000
_diffrn_orient_matrix_UB_22 -0.0355188000
_diffrn_orient_matrix_UB_23 -0.0032414000
_diffrn_orient_matrix_UB_31 0.0134318000
_diffrn_orient_matrix_UB_32 0.0886175000
_diffrn_orient_matrix_UB_33 -0.0006567000
_diffrn_radiation_monochromator mirror
_diffrn_radiation_probe x-ray
_diffrn_radiation_type CuK\a
_diffrn_radiation_wavelength 1.54184
_diffrn_reflns_av_R_equivalents 0.0302
_diffrn_reflns_av_unetI/netI 0.0257
_diffrn_reflns_Laue_measured_fraction_full 0.990
_diffrn_reflns_Laue_measured_fraction_max 1.000
_diffrn_reflns_limit_h_max 22
_diffrn_reflns_limit_h_min -22
_diffrn_reflns_limit_k_max 20
_diffrn_reflns_limit_k_min -18
_diffrn_reflns_limit_l_max 32
_diffrn_reflns_limit_l_min -41
_diffrn_reflns_number 7625
_diffrn_reflns_point_group_measured_fraction_full 0.990
_diffrn_reflns_point_group_measured_fraction_max 1.000
_diffrn_reflns_theta_full 67.684
_diffrn_reflns_theta_max 67.080
_diffrn_reflns_theta_min 3.756
_diffrn_source 'micro-focus sealed X-ray tube'
_diffrn_source_type 'SuperNova (Cu) X-ray Source'
_exptl_absorpt_coefficient_mu 1.413
_exptl_absorpt_correction_T_max 1.00000
_exptl_absorpt_correction_T_min 0.65582
_exptl_absorpt_correction_type multi-scan
_exptl_absorpt_process_details
;
CrysAlisPro 1.171.39.32a (Rigaku Oxford Diffraction, 2017)
Empirical absorption correction using spherical harmonics,
 implemented in SCALE3 ABSPACK scaling algorithm.
;
_exptl_crystal_colour 'light green'
_exptl_crystal_density_diffrn 0.921
_exptl_crystal_description block
_exptl_crystal_F_000 2898
_exptl_crystal_size_max 0.2
_exptl_crystal_size_mid 0.2
_exptl_crystal_size_min 0.05
_refine_diff_density_max 0.352
_refine_diff_density_min -0.640
_refine_diff_density_rms 0.062
_refine_ls_extinction_method none
_refine_ls_goodness_of_fit_ref 1.086
_refine_ls_hydrogen_treatment constr
_refine_ls_matrix_type full
_refine_ls_number_parameters 100
_refine_ls_number_reflns 2276
_refine_ls_number_restraints 0
_refine_ls_restrained_S_all 1.086
_refine_ls_R_factor_all 0.0408
_refine_ls_R_factor_gt 0.0381
_refine_ls_shift/su_max 0.001
_refine_ls_shift/su_mean 0.000
_refine_ls_structure_factor_coef Fsqd
_refine_ls_weighting_details 'w=1/[\s^2^(Fo^2^)+(0.0750P)^2^+16.2290P] where P=(Fo^2^+2Fc^2^)/3'
_refine_ls_weighting_scheme calc
_refine_ls_wR_factor_gt 0.1216
_refine_ls_wR_factor_ref 0.1244
_reflns_Friedel_coverage 0.000
_reflns_number_gt 2064
_reflns_number_total 2276
_reflns_threshold_expression 'I > 2\s(I)'
_cod_data_source_file c9sc00178f2.cif
_cod_data_source_block BUT-101(Cu)
_cod_original_cell_volume 10346.5(9)
_cod_database_code 1550666
_shelxl_version_number 2014-1
_chemical_oxdiff_formula 'C H O N Cu'
_shelx_space_group_comment
;
The symmetry employed for this shelxl refinement is uniquely defined
by the following loop, which should always be used as a source of
symmetry information in preference to the above space-group names.
They are only intended as comments.
;
_reflns_odcompleteness_completeness 99.96
_reflns_odcompleteness_iscentric 1
_reflns_odcompleteness_theta 66.97
_olex2_refinement_description
;
1. Fixed Uiso
 At 1.2 times of:
  All C(H) groups, All N(H,H) groups
2. Others
 Fixed Sof: H00A(0.5) H00B(0.5)
3.a Secondary CH2 refined with riding coordinates:
 N004(H00A,H00B)
3.b Aromatic/amide H refined with riding coordinates:
 C007(H007), C00A(H00C), C00C(H00D), C00D(H00E)
;
_olex2_submission_special_instructions 'No special instructions were received'
_oxdiff_exptl_absorpt_empirical_details
;
Empirical correction (ABSPACK) includes:
- Absorption correction using spherical harmonics
- Frame scaling
- Detector area scaling
;
_oxdiff_exptl_absorpt_empirical_full_max 1.320
_oxdiff_exptl_absorpt_empirical_full_min 0.799

loop_
_space_group_symop_operation_xyz
'x, y, z'
'-y, x-y, z'
'-x+y, -x, z'
'y, x, -z'
'x-y, -y, -z'
'-x, -x+y, -z'
'x+2/3, y+1/3, z+1/3'
'-y+2/3, x-y+1/3, z+1/3'
'-x+y+2/3, -x+1/3, z+1/3'
'y+2/3, x+1/3, -z+1/3'
'x-y+2/3, -y+1/3, -z+1/3'
'-x+2/3, -x+y+1/3, -z+1/3'
'x+1/3, y+2/3, z+2/3'
'-y+1/3, x-y+2/3, z+2/3'
'-x+y+1/3, -x+2/3, z+2/3'
'y+1/3, x+2/3, -z+2/3'
'x-y+1/3, -y+2/3, -z+2/3'
'-x+1/3, -x+y+2/3, -z+2/3'
'-x, -y, -z'
'y, -x+y, -z'
'x-y, x, -z'
'-y, -x, z'
'-x+y, y, z'
'x, x-y, z'
'-x+2/3, -y+1/3, -z+1/3'
'y+2/3, -x+y+1/3, -z+1/3'
'x-y+2/3, x+1/3, -z+1/3'
'-y+2/3, -x+1/3, z+1/3'
'-x+y+2/3, y+1/3, z+1/3'
'x+2/3, x-y+1/3, z+1/3'
'-x+1/3, -y+2/3, -z+2/3'
'y+1/3, -x+y+2/3, -z+2/3'
'x-y+1/3, x+2/3, -z+2/3'
'-y+1/3, -x+2/3, z+2/3'
'-x+y+1/3, y+2/3, z+2/3'
'x+1/3, x-y+2/3, z+2/3'

loop_
_atom_site_label
_atom_site_type_symbol
_atom_site_fract_x
_atom_site_fract_y
_atom_site_fract_z
_atom_site_U_iso_or_equiv
_atom_site_adp_type
_atom_site_occupancy
_atom_site_site_symmetry_order
_atom_site_calc_flag
_atom_site_refinement_flags_posn
_atom_site_refinement_flags_adp
_atom_site_refinement_flags_occupancy
Cu01 Cu 1.14330(2) 0.85670(2) 0.30179(2) 0.02064(18) Uani 1 2 d S T P
O002 O 1.07712(10) 0.77466(11) 0.38306(4) 0.0379(4) Uani 1 1 d . . .
O003 O 1.03815(10) 0.81507(11) 0.32974(4) 0.0390(4) Uani 1 1 d . . .
N004 N 0.76862(8) 0.53723(16) 0.58431(6) 0.0348(6) Uani 1 2 d S T P
H00A H 0.7909 0.5047 0.5857 0.042 Uiso 0.5 1 calc R . .
H00B H 0.7139 0.5047 0.5857 0.042 Uiso 0.5 1 calc R . .
C005 C 0.83015(11) 0.6603(2) 0.47556(8) 0.0335(7) Uani 1 2 d S T P
C006 C 1.02690(14) 0.78571(14) 0.36374(6) 0.0308(5) Uani 1 1 d . . .
C007 C 0.89028(11) 0.7806(2) 0.36387(8) 0.0344(7) Uani 1 2 d S T P
H007 H 0.9026 0.8052 0.3394 0.041 Uiso 1 2 calc RS T P
C008 C 0.94554(14) 0.76209(15) 0.38220(6) 0.0347(5) Uani 1 1 d . . .
C009 C 0.78875(9) 0.57750(19) 0.54751(8) 0.0325(7) Uani 1 2 d S T P
C00A C 0.92613(15) 0.72405(16) 0.41853(6) 0.0379(5) Uani 1 1 d . . .
H00C H 0.9639 0.7126 0.4307 0.045 Uiso 1 1 calc R . .
C00B C 0.85130(11) 0.7026(2) 0.43733(9) 0.0356(7) Uani 1 2 d S T P
C00C C 0.7363(2) 0.5979(3) 0.52972(8) 0.0688(10) Uani 1 1 d . . .
H00D H 0.6859 0.5842 0.5413 0.083 Uiso 1 1 calc R . .
C00D C 0.7579(2) 0.6393(3) 0.49419(9) 0.0725(11) Uani 1 1 d . . .
H00E H 0.7213 0.6531 0.4827 0.087 Uiso 1 1 calc R . .

loop_
_atom_site_aniso_label
_atom_site_aniso_U_11
_atom_site_aniso_U_22
_atom_site_aniso_U_33
_atom_site_aniso_U_23
_atom_site_aniso_U_13
_atom_site_aniso_U_12
Cu01 0.0295(2) 0.0295(2) 0.0101(2) -0.00001(6) 0.00001(6) 0.02015(19)
O002 0.0350(8) 0.0641(11) 0.0236(7) 0.0148(7) 0.0080(6) 0.0316(8)
O003 0.0348(8) 0.0701(11) 0.0217(7) 0.0154(7) 0.0082(6) 0.0336(8)
N004 0.0554(13) 0.0258(12) 0.0132(11) -0.0029(9) -0.0014(5) 0.0129(6)
C005 0.0361(12) 0.0468(18) 0.0211(14) 0.0071(13) 0.0036(6) 0.0234(9)
C006 0.0360(12) 0.0435(12) 0.0218(10) 0.0033(9) 0.0034(8) 0.0265(10)
C007 0.0354(11) 0.054(2) 0.0201(13) 0.0105(13) 0.0053(6) 0.0269(10)
C008 0.0356(12) 0.0534(14) 0.0223(10) 0.0104(9) 0.0071(9) 0.0278(11)
C009 0.0483(14) 0.0300(15) 0.0131(12) -0.0032(11) -0.0016(5) 0.0150(8)
C00A 0.0400(12) 0.0610(15) 0.0250(10) 0.0136(10) 0.0060(9) 0.0345(12)
C00B 0.0352(11) 0.056(2) 0.0224(15) 0.0093(13) 0.0047(7) 0.0282(10)
C00C 0.0667(19) 0.123(3) 0.0359(14) 0.0383(17) 0.0259(14) 0.062(2)
C00D 0.072(2) 0.137(3) 0.0422(15) 0.0493(19) 0.0280(15) 0.078(2)

loop_
_atom_type_symbol
_atom_type_description
_atom_type_scat_dispersion_real
_atom_type_scat_dispersion_imag
_atom_type_scat_source
C C 0.0181 0.0091 'International Tables Vol C Tables 4.2.6.8 and 6.1.1.4'
H H 0.0000 0.0000 'International Tables Vol C Tables 4.2.6.8 and 6.1.1.4'
Cu Cu -1.9646 0.5888 'International Tables Vol C Tables 4.2.6.8 and 6.1.1.4'
N N 0.0311 0.0180 'International Tables Vol C Tables 4.2.6.8 and 6.1.1.4'
O O 0.0492 0.0322 'International Tables Vol C Tables 4.2.6.8 and 6.1.1.4'

loop_
_geom_angle_atom_site_label_1
_geom_angle_atom_site_label_2
_geom_angle_atom_site_label_3
_geom_angle
_geom_angle_site_symmetry_1
_geom_angle_site_symmetry_3
O002 Cu01 Cu01 84.12(4) 31_765 31_765
O002 Cu01 Cu01 84.12(4) 16_545 31_765
O002 Cu01 O002 89.22(11) 16_545 31_765
O002 Cu01 N004 97.69(6) 16_545 15_664
O002 Cu01 N004 97.69(6) 31_765 15_664
O003 Cu01 Cu01 84.01(4) . 31_765
O003 Cu01 Cu01 84.01(4) 22_775 31_765
O003 Cu01 O002 89.95(8) . 16_545
O003 Cu01 O002 168.13(6) . 31_765
O003 Cu01 O002 89.95(8) 22_775 31_765
O003 Cu01 O002 168.13(6) 22_775 16_545
O003 Cu01 O003 88.43(11) . 22_775
O003 Cu01 N004 94.16(6) . 15_664
O003 Cu01 N004 94.16(6) 22_775 15_664
N004 Cu01 Cu01 177.44(7) 15_664 31_765
C006 O002 Cu01 122.79(13) . 31_765
C006 O003 Cu01 122.81(14) . .
Cu01 N004 H00A 108.4 8_655 .
Cu01 N004 H00B 108.4 8_655 .
H00A N004 H00B 107.5 . .
C009 N004 Cu01 115.46(19) . 8_655
C009 N004 H00A 108.4 . .
C009 N004 H00B 108.4 . .
C00D C005 C00B 122.21(15) 23_655 .
C00D C005 C00B 122.21(15) . .
C00D C005 C00D 115.6(3) . 23_655
O002 C006 O003 126.1(2) . .
O002 C006 C008 117.42(17) . .
O003 C006 C008 116.46(18) . .
C008 C007 H007 120.1 23_655 .
C008 C007 H007 120.1 . .
C008 C007 C008 119.8(3) . 23_655
C007 C008 C006 120.21(19) . .
C007 C008 C00A 119.8(2) . .
C00A C008 C006 119.93(19) . .
C00C C009 N004 120.76(15) . .
C00C C009 N004 120.76(15) 23_655 .
C00C C009 C00C 118.5(3) . 23_655
C008 C00A H00C 119.1 . .
C008 C00A C00B 121.8(2) . .
C00B C00A H00C 119.1 . .
C00A C00B C005 121.55(14) 23_655 .
C00A C00B C005 121.56(14) . .
C00A C00B C00A 116.9(3) 23_655 .
C009 C00C H00D 120.0 . .
C009 C00C C00D 120.1(3) . .
C00D C00C H00D 120.0 . .
C005 C00D C00C 122.9(3) . .
C005 C00D H00E 118.6 . .
C00C C00D H00E 118.6 . .

loop_
_geom_bond_atom_site_label_1
_geom_bond_atom_site_label_2
_geom_bond_distance
_geom_bond_site_symmetry_2
Cu01 Cu01 2.6433(7) 31_765
Cu01 O002 1.9665(15) 31_765
Cu01 O002 1.9665(15) 16_545
Cu01 O003 1.9612(15) 22_775
Cu01 O003 1.9611(15) .
Cu01 N004 2.199(2) 15_664
O002 Cu01 1.9665(15) 31_765
O002 C006 1.246(3) .
O003 C006 1.264(3) .
N004 Cu01 2.199(2) 8_655
N004 H00A 0.8900 .
N004 H00B 0.8900 .
N004 C009 1.423(4) .
C005 C00B 1.482(4) .
C005 C00D 1.360(3) .
C005 C00D 1.360(3) 23_655
C006 C008 1.493(3) .
C007 H007 0.9300 .
C007 C008 1.390(3) .
C007 C008 1.390(3) 23_655
C008 C00A 1.392(3) .
C009 C00C 1.359(3) .
C009 C00C 1.359(3) 23_655
C00A H00C 0.9300 .
C00A C00B 1.402(3) .
C00B C00A 1.402(3) 23_655
C00C H00D 0.9300 .
C00C C00D 1.393(4) .
C00D H00E 0.9300 .

loop_
_smtbx_masks_void_nr
_smtbx_masks_void_average_x
_smtbx_masks_void_average_y
_smtbx_masks_void_average_z
_smtbx_masks_void_volume
_smtbx_masks_void_count_electrons
1 -0.146 -0.289 -0.021 5998.0 1835.2
